data_4033617
loop_
_publ_author_name
'Goulart, Tales A. C.'
'Kazmirski, Jo\~ao A G'
'Back, Davi F.'
'Zeni, Gilson'

_publ_section_title
;
 Cyclization of Thiopropargyl Benzimidazoles by Combining Iron(III)
 Chloride and Diorganyl Diselenides.
;
_journal_issue 21
_journal_name_full 'The Journal of organic chemistry'
_journal_page_first 14113
_journal_page_last 14126
_journal_paper_doi 10.1021/acs.joc.9b02276
_journal_volume 84
_journal_year 2019
_chemical_formula_moiety 'C23 H18 N2 S Se'
_chemical_formula_sum 'C23 H18 N2 S Se'
_chemical_formula_weight 433.41
_chemical_melting_point 433
_chemical_name_common ' phenylselanyl p-tolyl benzo imidazo thiazine'
_chemical_name_systematic
;
3-(phenylselanyl)-4-(p-tolyl)-2H-benzo[4,5]imidazo[2,1-b][1,3]thiazine
;
_space_group_IT_number 14
_space_group_name_Hall '-P 2ybc'
_space_group_name_H-M_alt 'P 1 21/c 1'
_symmetry_cell_setting monoclinic
_symmetry_space_group_name_Hall '-P 2ybc'
_symmetry_space_group_name_H-M 'P 1 21/c 1'
_atom_sites_solution_hydrogens geom
_atom_sites_solution_primary direct
_atom_sites_solution_secondary difmap
_audit_conform_dict_location ftp://ftp.iucr.org/pub/cif_core.dic
_audit_conform_dict_name cif_core.dic
_audit_conform_dict_version 2.4
_audit_creation_date 2019-08-01T15:12:22-00:00
_audit_creation_method 'WinGX routine CIF_UPDATE'
_cell_angle_alpha 90
_cell_angle_beta 92.419(2)
_cell_angle_gamma 90
_cell_formula_units_Z 4
_cell_length_a 5.8575(3)
_cell_length_b 21.3888(12)
_cell_length_c 15.7642(8)
_cell_measurement_reflns_used 9956
_cell_measurement_temperature 295(2)
_cell_measurement_theta_max 24.903
_cell_measurement_theta_min 2.302
_cell_volume 1973.26(18)
_computing_cell_refinement 'SAINT V8.34A (Bruker AXS Inc., 2013)'
_computing_data_collection 'Bruker Instrument Service v4.2.7'
_computing_data_reduction 'SAINT V8.34A (Bruker AXS Inc., 2013)'
_computing_molecular_graphics 'Diamond (version 3.2i); Crystal Impact GbR'
_computing_structure_refinement 'SHELXL-2008 (Sheldrick, 2008)'
_computing_structure_solution 'SHELXL-2008 (Sheldrick, 2008)'
_diffrn_ambient_temperature 295(2)
_diffrn_detector_area_resol_mean 10.4167
_diffrn_measured_fraction_theta_full 0.998
_diffrn_measured_fraction_theta_max 0.998
_diffrn_measurement_device_type 'Bruker D8 Quest Photon 100 diffractometer'
_diffrn_measurement_method '2\% \f & \w scans'
_diffrn_radiation_monochromator 'Montel type 2-dim beam shaping X ray optics'
_diffrn_radiation_type MoK\a
_diffrn_radiation_wavelength 0.71073
_diffrn_reflns_av_R_equivalents 0.0525
_diffrn_reflns_av_unetI/netI 0.0371
_diffrn_reflns_limit_h_max 7
_diffrn_reflns_limit_h_min -7
_diffrn_reflns_limit_k_max 28
_diffrn_reflns_limit_k_min -28
_diffrn_reflns_limit_l_max 21
_diffrn_reflns_limit_l_min -21
_diffrn_reflns_number 38176
_diffrn_reflns_theta_full 28.74
_diffrn_reflns_theta_max 28.74
_diffrn_reflns_theta_min 2.3
_diffrn_source 'micro-focus tube'
_exptl_absorpt_coefficient_mu 2.018
_exptl_absorpt_correction_T_max 0.8337
_exptl_absorpt_correction_T_min 0.6751
_exptl_absorpt_correction_type multi-scan
_exptl_absorpt_process_details
;
SADABS (version 2012/1; Bruker, 2012) was used to perform the numerical
        absorption correction based on the indexed faces of the crystal.
;
_exptl_crystal_colour colourless
_exptl_crystal_density_diffrn 1.459
_exptl_crystal_density_meas ?
_exptl_crystal_density_method 'not measured'
_exptl_crystal_description tabular
_exptl_crystal_F_000 880
_exptl_crystal_size_max 0.22
_exptl_crystal_size_mid 0.14
_exptl_crystal_size_min 0.1
_refine_diff_density_max 0.477
_refine_diff_density_min -0.454
_refine_diff_density_rms 0.051
_refine_ls_extinction_coef none
_refine_ls_extinction_method none
_refine_ls_goodness_of_fit_ref 1.005
_refine_ls_hydrogen_treatment constr
_refine_ls_matrix_type full
_refine_ls_number_parameters 244
_refine_ls_number_reflns 5086
_refine_ls_number_restraints 0
_refine_ls_restrained_S_all 1.005
_refine_ls_R_factor_all 0.0717
_refine_ls_R_factor_gt 0.0385
_refine_ls_shift/su_max 0.001
_refine_ls_shift/su_mean 0
_refine_ls_structure_factor_coef Fsqd
_refine_ls_weighting_details 'calc w=1/[\s^2^(Fo^2^)+(0.0364P)^2^+0.7596P] where P=(Fo^2^+2Fc^2^)/3'
_refine_ls_weighting_scheme calc
_refine_ls_wR_factor_gt 0.0757
_refine_ls_wR_factor_ref 0.0857
_reflns_number_gt 3527
_reflns_number_total 5086
_reflns_threshold_expression >2\s(I)
_cod_data_source_file jo9b02276_si_004.cif
_cod_data_source_block test_a
_cod_depositor_comments
;
The following automatic conversions were performed:

'_chemical_melting_point' value '433K' was changed to '433' - the
value should be numeric and without a unit designator.

'_exptl_crystal_density_meas' value 'none' was changed to '?' - the
value is perceived as not measured.

Automatic conversion script
Id: cif_fix_values 4973 2017-02-22 13:04:09Z antanas 

 Adding full bibliography for 4033616--4033618.cif.
;
_cod_original_sg_symbol_Hall -P2ybc
_cod_original_sg_symbol_H-M P21/c
_cod_database_code 4033617

loop_
_symmetry_equiv_pos_as_xyz
'x, y, z'
'-x, y+1/2, -z+1/2'
'-x, -y, -z'
'x, -y-1/2, z-1/2'

loop_
_atom_site_label
_atom_site_type_symbol
_atom_site_fract_x
_atom_site_fract_y
_atom_site_fract_z
_atom_site_U_iso_or_equiv
_atom_site_adp_type
_atom_site_occupancy
_atom_site_symmetry_multiplicity
_atom_site_calc_flag
_atom_site_refinement_flags
Se15 Se 0.81048(4) 0.366906(12) 0.275962(15) 0.04996(9) Uani 1 1 d .
S13 S 0.27401(11) 0.44298(3) 0.43451(4) 0.04928(16) Uani 1 1 d .
N7 N 0.2942(3) 0.31544(8) 0.43462(10) 0.0355(4) Uani 1 1 d .
N9 N 0.0194(3) 0.35760(9) 0.51268(12) 0.0465(5) Uani 1 1 d .
C14 C 0.4796(3) 0.25684(9) 0.32088(12) 0.0322(4) Uani 1 1 d .
C10 C 0.4607(3) 0.31525(10) 0.37125(12) 0.0337(4) Uani 1 1 d .
C22 C 0.7013(4) 0.43756(11) 0.21132(13) 0.0429(5) Uani 1 1 d .
C18 C 0.5293(4) 0.14947(10) 0.22172(13) 0.0404(5) Uani 1 1 d .
C11 C 0.5838(4) 0.36638(10) 0.35943(13) 0.0378(5) Uani 1 1 d .
C4 C 0.1776(4) 0.26535(10) 0.46980(12) 0.0369(5) Uani 1 1 d .
C5 C 0.0054(4) 0.29285(11) 0.51621(13) 0.0423(5) Uani 1 1 d .
C16 C 0.3071(4) 0.23803(11) 0.26408(14) 0.0418(5) Uani 1 1 d .
H16 H 0.1731 0.2612 0.2586 0.05 Uiso 1 1 calc R
C8 C 0.1883(4) 0.36891(10) 0.46444(13) 0.0387(5) Uani 1 1 d .
C20 C 0.6769(4) 0.22124(10) 0.32762(14) 0.0404(5) Uani 1 1 d .
H20 H 0.7951 0.2331 0.3655 0.049 Uiso 1 1 calc R
C17 C 0.3324(4) 0.18489(11) 0.21531(14) 0.0455(5) Uani 1 1 d .
H17 H 0.2144 0.1728 0.1775 0.055 Uiso 1 1 calc R
C12 C 0.5670(4) 0.42383(10) 0.41331(15) 0.0438(5) Uani 1 1 d .
H12A H 0.636 0.4588 0.3847 0.053 Uiso 1 1 calc R
H12B H 0.652 0.4172 0.4667 0.053 Uiso 1 1 calc R
C19 C 0.6998(4) 0.16831(11) 0.27858(14) 0.0444(5) Uani 1 1 d .
H19 H 0.8334 0.1449 0.2842 0.053 Uiso 1 1 calc R
C3 C 0.2090(4) 0.20105(11) 0.46799(15) 0.0486(6) Uani 1 1 d .
H3 H 0.3275 0.1829 0.4392 0.058 Uiso 1 1 calc R
C27 C 0.4899(5) 0.43692(13) 0.17049(17) 0.0593(7) Uani 1 1 d .
H27 H 0.3932 0.403 0.1772 0.071 Uiso 1 1 calc R
C23 C 0.8412(5) 0.48825(14) 0.20135(18) 0.0657(7) Uani 1 1 d .
H23 H 0.9844 0.4895 0.2291 0.079 Uiso 1 1 calc R
C21 C 0.5579(5) 0.09159(12) 0.16832(16) 0.0625(7) Uani 1 1 d .
H21A H 0.4234 0.0855 0.1324 0.094 Uiso 1 1 calc R
H21B H 0.5806 0.056 0.2047 0.094 Uiso 1 1 calc R
H21C H 0.6881 0.0966 0.1339 0.094 Uiso 1 1 calc R
C6 C -0.1475(4) 0.25567(14) 0.55866(15) 0.0577(7) Uani 1 1 d .
H6 H -0.2639 0.2734 0.5889 0.069 Uiso 1 1 calc R
C2 C 0.0552(5) 0.16533(13) 0.51115(16) 0.0609(7) Uani 1 1 d .
H2 H 0.0706 0.1221 0.5111 0.073 Uiso 1 1 calc R
C1 C -0.1216(5) 0.19203(14) 0.55459(16) 0.0637(7) Uani 1 1 d .
H1 H -0.2243 0.1663 0.5814 0.076 Uiso 1 1 calc R
C26 C 0.4199(5) 0.48614(15) 0.11966(18) 0.0708(8) Uani 1 1 d .
H26 H 0.2763 0.4854 0.0922 0.085 Uiso 1 1 calc R
C25 C 0.5625(7) 0.53634(14) 0.10957(19) 0.0764(9) Uani 1 1 d .
H25 H 0.5163 0.5695 0.0748 0.092 Uiso 1 1 calc R
C24 C 0.7696(7) 0.53734(15) 0.1502(2) 0.0849(10) Uani 1 1 d .
H24 H 0.8652 0.5716 0.1437 0.102 Uiso 1 1 calc R

loop_
_atom_site_aniso_label
_atom_site_aniso_U_11
_atom_site_aniso_U_22
_atom_site_aniso_U_33
_atom_site_aniso_U_23
_atom_site_aniso_U_13
_atom_site_aniso_U_12
Se15 0.04790(15) 0.04756(16) 0.05548(16) 0.00113(11) 0.01489(11) 0.00555(11)
S13 0.0560(4) 0.0320(3) 0.0597(4) -0.0082(3) 0.0019(3) 0.0092(3)
N7 0.0408(9) 0.0323(9) 0.0337(9) -0.0025(7) 0.0040(7) 0.0048(8)
N9 0.0468(11) 0.0524(13) 0.0406(10) -0.0120(9) 0.0064(8) 0.0062(9)
C14 0.0361(10) 0.0290(11) 0.0316(10) -0.0034(8) 0.0034(8) 0.0015(8)
C10 0.0373(11) 0.0338(11) 0.0298(10) -0.0025(9) 0.0005(8) 0.0054(9)
C22 0.0505(13) 0.0396(13) 0.0396(12) -0.0064(9) 0.0138(10) -0.0021(10)
C18 0.0568(14) 0.0309(12) 0.0339(11) -0.0022(9) 0.0086(10) -0.0014(10)
C11 0.0436(11) 0.0347(11) 0.0351(11) -0.0037(9) 0.0022(9) 0.0023(10)
C4 0.0422(11) 0.0386(12) 0.0296(10) 0.0010(9) -0.0015(9) 0.0011(9)
C5 0.0457(12) 0.0515(15) 0.0297(11) -0.0052(10) 0.0021(9) 0.0015(10)
C16 0.0373(11) 0.0415(13) 0.0461(13) -0.0053(10) -0.0047(10) 0.0060(9)
C8 0.0427(11) 0.0387(12) 0.0341(10) -0.0092(9) -0.0033(9) 0.0079(10)
C20 0.0383(11) 0.0379(12) 0.0445(12) -0.0055(10) -0.0058(9) 0.0031(9)
C17 0.0528(14) 0.0454(14) 0.0374(12) -0.0078(10) -0.0089(10) -0.0032(11)
C12 0.0500(13) 0.0361(12) 0.0452(12) -0.0056(10) 0.0027(10) -0.0023(10)
C19 0.0443(12) 0.0365(13) 0.0528(14) -0.0035(10) 0.0052(10) 0.0101(10)
C3 0.0565(14) 0.0400(13) 0.0495(13) 0.0074(11) 0.0067(11) 0.0037(11)
C27 0.0617(16) 0.0563(17) 0.0599(16) 0.0042(13) 0.0039(13) -0.0092(13)
C23 0.0664(17) 0.0633(19) 0.0679(17) 0.0034(15) 0.0095(14) -0.0208(14)
C21 0.097(2) 0.0408(15) 0.0501(14) -0.0146(12) 0.0129(14) 0.0008(14)
C6 0.0582(15) 0.076(2) 0.0395(13) -0.0058(12) 0.0130(11) -0.0065(14)
C2 0.0800(19) 0.0488(16) 0.0540(15) 0.0129(12) 0.0042(14) -0.0047(14)
C1 0.0786(19) 0.070(2) 0.0434(14) 0.0090(13) 0.0134(13) -0.0166(15)
C26 0.0748(19) 0.079(2) 0.0580(17) 0.0028(15) -0.0026(14) 0.0102(17)
C25 0.124(3) 0.0530(18) 0.0535(17) 0.0116(14) 0.0145(18) 0.0049(19)
C24 0.116(3) 0.057(2) 0.083(2) 0.0125(17) 0.012(2) -0.0295(19)

loop_
_atom_type_symbol
_atom_type_description
_atom_type_scat_dispersion_real
_atom_type_scat_dispersion_imag
_atom_type_scat_source
C C 0.0033 0.0016 'International Tables Vol C Tables 4.2.6.8 and 6.1.1.4'
H H 0 0 'International Tables Vol C Tables 4.2.6.8 and 6.1.1.4'
N N 0.0061 0.0033 'International Tables Vol C Tables 4.2.6.8 and 6.1.1.4'
S S 0.1246 0.1234 'International Tables Vol C Tables 4.2.6.8 and 6.1.1.4'
Se Se -0.0929 2.2259 'International Tables Vol C Tables 4.2.6.8 and 6.1.1.4'

loop_
_geom_angle_atom_site_label_1
_geom_angle_atom_site_label_2
_geom_angle_atom_site_label_3
_geom_angle
C11 Se15 C22 98.34(9)
C8 S13 C12 97.55(10)
C8 N7 C4 105.27(17)
C8 N7 C10 124.53(17)
C4 N7 C10 129.51(17)
C8 N9 C5 104.92(18)
C16 C14 C20 118.35(19)
C16 C14 C10 121.47(18)
C20 C14 C10 120.13(18)
C11 C10 N7 119.21(18)
C11 C10 C14 124.32(19)
N7 C10 C14 116.45(17)
C27 C22 C23 119.1(2)
C27 C22 Se15 121.05(19)
C23 C22 Se15 119.8(2)
C19 C18 C17 118.0(2)
C19 C18 C21 120.6(2)
C17 C18 C21 121.4(2)
C10 C11 C12 123.12(19)
C10 C11 Se15 119.98(15)
C12 C11 Se15 116.75(15)
C3 C4 N7 133.1(2)
C3 C4 C5 121.7(2)
N7 C4 C5 105.07(18)
N9 C5 C6 129.1(2)
N9 C5 C4 110.7(2)
C6 C5 C4 120.3(2)
C14 C16 C17 120.5(2)
N9 C8 N7 114.0(2)
N9 C8 S13 124.58(17)
N7 C8 S13 121.36(16)
C19 C20 C14 120.6(2)
C18 C17 C16 121.3(2)
C11 C12 S13 112.07(15)
C18 C19 C20 121.4(2)
C2 C3 C4 116.6(2)
C22 C27 C26 120.5(3)
C22 C23 C24 120.0(3)
C1 C6 C5 118.1(2)
C3 C2 C1 122.1(3)
C6 C1 C2 121.2(3)
C27 C26 C25 119.9(3)
C24 C25 C26 119.8(3)
C25 C24 C23 120.8(3)

loop_
_geom_bond_atom_site_label_1
_geom_bond_atom_site_label_2
_geom_bond_distance
Se15 C11 1.908(2)
Se15 C22 1.917(2)
S13 C8 1.733(2)
S13 C12 1.809(2)
N7 C8 1.392(3)
N7 C4 1.398(3)
N7 C10 1.425(3)
N9 C8 1.296(3)
N9 C5 1.389(3)
C14 C16 1.381(3)
C14 C20 1.385(3)
C14 C10 1.487(3)
C10 C11 1.328(3)
C22 C27 1.372(3)
C22 C23 1.372(3)
C18 C19 1.374(3)
C18 C17 1.380(3)
C18 C21 1.510(3)
C11 C12 1.499(3)
C4 C3 1.388(3)
C4 C5 1.400(3)
C5 C6 1.390(3)
C16 C17 1.384(3)
C20 C19 1.380(3)
C3 C2 1.382(3)
C27 C26 1.375(4)
C23 C24 1.378(4)
C6 C1 1.371(4)
C2 C1 1.388(4)
C26 C25 1.374(4)
C25 C24 1.348(5)
